data_4034265
loop_
_publ_author_name
'Guranova, Natalia I.'
'Dar'in, Dmitry'
'Kantin, Grigory'
'Novikov, Alexander S.'
'Bakulina, Olga'
'Krasavin, Mikhail'

_publ_section_title
;
 Rh(II)-Catalyzed Spirocyclization of \a-Diazo Homophthalimides with
 Cyclic Ethers.
;
_journal_issue 7
_journal_name_full 'The Journal of organic chemistry'
_journal_page_first 4534
_journal_page_last 4542
_journal_paper_doi 10.1021/acs.joc.9b00245
_journal_volume 84
_journal_year 2019
_chemical_formula_moiety 'C24 H18 F N O3'
_chemical_formula_sum 'C24 H18 F N O3'
_chemical_formula_weight 387.39
_space_group_crystal_system monoclinic
_space_group_IT_number 14
_space_group_name_Hall '-P 2yn'
_space_group_name_H-M_alt 'P 1 21/n 1'
_atom_sites_solution_hydrogens geom
_atom_sites_solution_primary dual
_audit_creation_date 2018-10-30
_audit_creation_method
;
Olex2 1.2
(compiled 2018.05.29 svn.r3508 for OlexSys, GUI svn.r5506)
;
_audit_update_record
;
2018-11-12 deposited with the CCDC.
2018-11-12 downloaded from the CCDC.
;
_cell_angle_alpha 90
_cell_angle_beta 98.5810(10)
_cell_angle_gamma 90
_cell_formula_units_Z 8
_cell_length_a 13.9068(2)
_cell_length_b 10.31520(10)
_cell_length_c 26.2389(4)
_cell_measurement_reflns_used 7545
_cell_measurement_temperature 113.6(3)
_cell_measurement_theta_max 72.2130
_cell_measurement_theta_min 3.4010
_cell_volume 3721.87(9)
_computing_cell_refinement 'CrysAlisPro 1.171.39.46e (Rigaku OD, 2018)'
_computing_data_collection 'CrysAlisPro 1.171.39.46e (Rigaku OD, 2018)'
_computing_data_reduction 'CrysAlisPro 1.171.39.46e (Rigaku OD, 2018)'
_computing_molecular_graphics 'Olex2 (Dolomanov et al., 2009)'
_computing_publication_material 'Olex2 (Dolomanov et al., 2009)'
_computing_structure_refinement 'ShelXL (Sheldrick, 2015)'
_computing_structure_solution 'ShelXT (Sheldrick, 2015)'
_diffrn_ambient_environment N~2~
_diffrn_ambient_temperature 113.6(3)
_diffrn_detector 'CCD plate'
_diffrn_detector_area_resol_mean 28.5714
_diffrn_detector_type HyPix3000
_diffrn_measured_fraction_theta_full 0.997
_diffrn_measured_fraction_theta_max 0.993
_diffrn_measurement_details
;
List of Runs (angles in degrees, time in seconds):

  # Type    Start    End  Width  t~exp~   \w     \q     \k     \f   Frames
#--------------------------------------------------------------------------
  1  \w    -21.00  26.00   0.50    0.20    --    0.00  29.00-153.00   94
  2  \w    -58.00  -4.00   0.50    0.20    --    0.00 -29.00  44.00  108
  3  \w   -136.00 -18.00   0.50    0.47    --  -56.30 -29.00  44.00  236
  4  \w    -59.00 -33.00   0.50    0.47    --  -56.30  29.00-153.00   52
  5  \w     11.00  36.00   0.50    0.47    --   56.30 -29.00  44.00   50
  6  \w     42.00  79.00   0.50    0.47    --   56.30  29.00-153.00   74
  7  \w    106.00 154.00   0.50    0.47    --  112.60  29.00-153.00   96
  8  \w     38.00 123.00   0.50    0.47    --  112.60 -29.00  44.00  170
  9  \w     14.00  74.00   0.50    0.20    --    0.00  57.00-150.00  120
 10  \w    -69.00 -36.00   0.50    0.20    --    0.00 178.00-180.00   66
 11  \w    -46.00 -14.00   0.50    0.47    --  -56.30 144.00 120.00   64
 12  \w   -123.00 -91.00   0.50    0.47    --  -56.30 144.00 120.00   64
 13  \w    -91.00  20.00   0.50    0.47    --  -56.30  68.00 -60.00  222
 14  \w    -22.00  84.00   0.50    0.47    --   56.30 -50.00  30.00  212
 15  \w     79.00 133.00   0.50    0.47    --   56.30 117.00 150.00  108
 16  \w     42.00 135.00   0.50    0.47    --   56.30  50.00 -60.00  186
 17  \w     78.00 106.00   0.50    0.47    --   56.30 117.00 120.00   56
 18  \w     69.00 136.00   0.50    0.47    --   56.30 144.00  90.00  134
 19  \w    121.00 146.00   0.50    0.47    --  112.60 -57.00  30.00   50
 20  \w     34.00  96.00   0.50    0.47    --  112.60 -57.00  30.00  124
 21  \w     82.00 111.00   0.50    0.47    --  112.60  57.00-120.00   58
 22  \w     33.00  90.00   0.50    0.47    --  112.60 -63.00 120.00  114
 23  \w     35.00 130.00   0.50    0.47    --  112.60 -44.00-180.00  190
 24  \w     86.00 128.00   0.50    0.47    --  112.60  37.00-120.00   84
 25  \w     76.00 150.00   0.50    0.47    --  112.60 -31.00 150.00  148
 26  \w    112.00 157.00   0.50    0.47    --  112.60  25.00 120.00   90
 27  \w     80.00 130.00   0.50    0.47    --  112.60  57.00   0.00  100
 28  \w     68.00 101.00   0.50    0.47    --  112.60  25.00 120.00   66
 29  \w     69.00  94.00   0.50    0.47    --  112.60 138.00  60.00   50
 30  \w    111.00 157.00   0.50    0.47    --  112.60 138.00  60.00   92
 31  \w     33.00  76.00   0.50    0.47    --  112.60-119.00-150.00   86
 32  \w     30.00 111.00   0.50    0.47    --  112.60-104.00   0.00  162
 33  \w    114.00 139.00   0.50    0.47    --  112.60 -12.00 -90.00   50
 34  \w     27.00  73.00   0.50    0.47    --  112.60 -12.00 -90.00   92
 35  \w     88.00 145.00   0.50    0.47    --  112.60 178.00  90.00  114
 36  \w    127.00 156.00   0.50    0.47    --  112.60  57.00-120.00   58
 37  \w     53.00  79.00   0.50    0.47    --  112.60-104.00 -90.00   52
 38  \w    117.00 142.00   0.50    0.47    --  112.60 -63.00 120.00   50
 39  \w     33.00  88.00   0.50    0.47    --  112.60-119.00   0.00  110
 40  \w     36.00  61.00   0.50    0.47    --  112.60 178.00  90.00   50
 41  \w     40.00  66.00   0.50    0.47    --  112.60 -31.00 150.00   52
 42  \w     29.00  86.00   0.50    0.47    --  112.60-104.00  30.00  114
 43  \w     58.00  84.00   0.50    0.20    --    0.00 178.00-150.00   52
 44  \w    -84.00 -49.00   0.50    0.20    --    0.00-178.00-120.00   70
 45  \w    -53.00 -21.00   0.50    0.47    --  -56.30 -77.00 -90.00   64
 46  \w    -47.00 -20.00   0.50    0.47    --  -56.30 -77.00 -60.00   54
 47  \w    -93.00 -39.00   0.50    0.47    --  -56.30 -77.00-120.00  108
 48  \w    -84.00 -55.00   0.50    0.47    --  -56.30  77.00 150.00   58
 49  \w   -112.00 -86.00   0.50    0.47    --  -56.30 -77.00 -90.00   52
 50  \w    -48.00 -22.00   0.50    0.47    --  -56.30 -77.00 -65.70   52
 51  \w    -50.00 -21.00   0.50    0.47    --  -56.30 -77.00 -30.00   58
 52  \w    -29.00  -3.00   0.50    0.47    --  -56.30  77.00 150.00   52
 53  \w     91.00 117.00   0.50    0.47    --   56.30  77.00 -90.00   52
 54  \w     20.00 104.00   0.50    0.47    --   56.30  77.00 -17.90  168
 55  \w     34.00  67.00   0.50    0.47    --   56.30  50.00 -90.00   66
;
_diffrn_measurement_device 'four-circle diffractometer'
_diffrn_measurement_device_type 'SuperNova, Single source at offset/far, HyPix3000'
_diffrn_measurement_method '\w scans'
_diffrn_measurement_specimen_support 'Mitegen 50um'
_diffrn_orient_matrix_type 'CrysAlisPro convention (1999,Acta A55,543-557)'
_diffrn_orient_matrix_UB_11 0.1037897000
_diffrn_orient_matrix_UB_12 -0.0321246000
_diffrn_orient_matrix_UB_13 0.0263446000
_diffrn_orient_matrix_UB_21 -0.0264536000
_diffrn_orient_matrix_UB_22 0.0457931000
_diffrn_orient_matrix_UB_23 0.0520506000
_diffrn_orient_matrix_UB_31 -0.0328404000
_diffrn_orient_matrix_UB_32 -0.1384654000
_diffrn_orient_matrix_UB_33 0.0110963000
_diffrn_radiation_collimation 0.3
_diffrn_radiation_monochromator mirror
_diffrn_radiation_probe x-ray
_diffrn_radiation_type CuK\a
_diffrn_radiation_wavelength 1.54184
_diffrn_reflns_av_R_equivalents 0.0491
_diffrn_reflns_av_unetI/netI 0.0531
_diffrn_reflns_Laue_measured_fraction_full 0.997
_diffrn_reflns_Laue_measured_fraction_max 0.993
_diffrn_reflns_limit_h_max 16
_diffrn_reflns_limit_h_min -17
_diffrn_reflns_limit_k_max 11
_diffrn_reflns_limit_k_min -12
_diffrn_reflns_limit_l_max 32
_diffrn_reflns_limit_l_min -32
_diffrn_reflns_number 19352
_diffrn_reflns_point_group_measured_fraction_full 0.997
_diffrn_reflns_point_group_measured_fraction_max 0.993
_diffrn_reflns_theta_full 67.684
_diffrn_reflns_theta_max 72.422
_diffrn_reflns_theta_min 3.406
_diffrn_source 'micro-focus sealed X-ray tube'
_diffrn_source_current 24.0
_diffrn_source_power 1.2
_diffrn_source_target Mo
_diffrn_source_type 'SuperNova (Cu) X-ray Source'
_diffrn_source_voltage 50.0
_exptl_absorpt_coefficient_mu 0.807
_exptl_absorpt_correction_T_max 1.00000
_exptl_absorpt_correction_T_min 0.32293
_exptl_absorpt_correction_type multi-scan
_exptl_absorpt_process_details
;
CrysAlisPro 1.171.39.46e (Rigaku Oxford Diffraction, 2018)
Empirical absorption correction using spherical harmonics,
 implemented in SCALE3 ABSPACK scaling algorithm.
;
_exptl_crystal_colour 'clear light colourless'
_exptl_crystal_colour_lustre clear
_exptl_crystal_colour_modifier light
_exptl_crystal_colour_primary colourless
_exptl_crystal_density_diffrn 1.383
_exptl_crystal_description needle
_exptl_crystal_F_000 1616
_exptl_crystal_size_max 0.6
_exptl_crystal_size_mid 0.5
_exptl_crystal_size_min 0.2
_refine_diff_density_max 0.344
_refine_diff_density_min -0.386
_refine_diff_density_rms 0.073
_refine_ls_extinction_method none
_refine_ls_goodness_of_fit_ref 1.085
_refine_ls_hydrogen_treatment constr
_refine_ls_matrix_type full
_refine_ls_number_parameters 523
_refine_ls_number_reflns 7327
_refine_ls_number_restraints 0
_refine_ls_restrained_S_all 1.085
_refine_ls_R_factor_all 0.0646
_refine_ls_R_factor_gt 0.0575
_refine_ls_shift/su_max 0.001
_refine_ls_shift/su_mean 0.000
_refine_ls_structure_factor_coef Fsqd
_refine_ls_weighting_details 'w=1/[\s^2^(Fo^2^)+(0.1001P)^2^+0.7769P] where P=(Fo^2^+2Fc^2^)/3'
_refine_ls_weighting_scheme calc
_refine_ls_wR_factor_gt 0.1554
_refine_ls_wR_factor_ref 0.1667
_reflns_Friedel_coverage 0.000
_reflns_number_gt 6202
_reflns_number_total 7327
_reflns_threshold_expression 'I > 2\s(I)'
_cod_data_source_file jo9b00245_si_003.cif
_cod_data_source_block zra-896
_cod_database_code 4034265
_shelx_shelxl_version_number 2018/3
_chemical_oxdiff_formula 'C24 F1 N1 O3'
_shelx_space_group_comment
;
The symmetry employed for this shelxl refinement is uniquely defined
by the following loop, which should always be used as a source of
symmetry information in preference to the above space-group names.
They are only intended as comments.
;
_shelx_estimated_absorpt_t_max 0.855
_shelx_estimated_absorpt_t_min 0.643
_reflns_odcompleteness_completeness 99.75
_reflns_odcompleteness_iscentric 1
_reflns_odcompleteness_theta 70.93
_olex2_refinement_description
;
1. Fixed Uiso
 At 1.2 times of:
  All C(H) groups, All C(H,H) groups
2.a Secondary CH2 refined with riding coordinates:
 C33(H33A,H33B), C18(H18A,H18B), C41(H41A,H41B), C10(H10A,H10B), C17(H17A,
 H17B), C40(H40A,H40B)
2.b Aromatic/amide H refined with riding coordinates:
 C3(H3), C27(H27), C30(H30), C6(H6), C35(H35), C43(H43), C44(H44), C4(H4),
 C28(H28), C47(H47), C24(H24), C29(H29), C5(H5), C36(H36), C46(H46), C38(H38),
 C20(H20), C15(H15), C37(H37), C23(H23), C12(H12), C21(H21), C13(H13), C14(H14)
;
_olex2_submission_special_instructions 'No special instructions were received'
_oxdiff_exptl_absorpt_empirical_details
;
Empirical correction (ABSPACK) includes:
- Absorption correction using spherical harmonics
- Frame scaling
;
_oxdiff_exptl_absorpt_empirical_full_max 2.501
_oxdiff_exptl_absorpt_empirical_full_min 0.448

loop_
_space_group_symop_operation_xyz
'x, y, z'
'-x+1/2, y+1/2, -z+1/2'
'-x, -y, -z'
'x-1/2, -y-1/2, z-1/2'

loop_
_atom_site_label
_atom_site_type_symbol
_atom_site_fract_x
_atom_site_fract_y
_atom_site_fract_z
_atom_site_U_iso_or_equiv
_atom_site_adp_type
_atom_site_occupancy
_atom_site_site_symmetry_order
_atom_site_calc_flag
_atom_site_refinement_flags_posn
F1 F 0.63485(9) 0.24335(12) 0.71306(4) 0.0350(3) Uani 1 1 d .
O3 O 0.55519(8) 0.11745(12) 0.38044(5) 0.0202(3) Uani 1 1 d .
O6 O 0.91928(8) 0.01885(11) 0.54367(5) 0.0205(3) Uani 1 1 d .
F2 F 0.90375(10) 0.40973(14) 0.25151(5) 0.0446(3) Uani 1 1 d .
O1 O 0.39132(9) 0.40208(13) 0.51707(5) 0.0255(3) Uani 1 1 d .
O4 O 1.09569(9) 0.42985(12) 0.47065(5) 0.0257(3) Uani 1 1 d .
O2 O 0.60435(9) 0.08888(13) 0.48584(5) 0.0261(3) Uani 1 1 d .
O5 O 0.86034(9) 0.12232(14) 0.44590(5) 0.0273(3) Uani 1 1 d .
N2 N 0.97840(10) 0.27487(14) 0.45759(6) 0.0201(3) Uani 1 1 d .
N1 N 0.50605(10) 0.25440(14) 0.50320(6) 0.0195(3) Uani 1 1 d .
C00B C 0.43250(12) 0.26216(16) 0.39615(7) 0.0196(4) Uani 1 1 d .
C25 C 0.42454(12) 0.33195(17) 0.48668(7) 0.0200(4) Uani 1 1 d .
C2 C 1.09490(12) 0.27345(17) 0.53724(7) 0.0197(4) Uani 1 1 d .
C31 C 0.53610(12) 0.22023(17) 0.41310(7) 0.0187(4) Uani 1 1 d .
C1 C 1.05782(12) 0.33544(17) 0.48745(7) 0.0206(4) Uani 1 1 d .
C32 C 0.55105(12) 0.17608(17) 0.46978(7) 0.0192(4) Uani 1 1 d .
C34 C 0.61468(12) 0.38334(17) 0.35830(7) 0.0199(4) Uani 1 1 d .
C42 C 0.54108(13) 0.24878(17) 0.55801(7) 0.0204(4) Uani 1 1 d .
C3 C 1.18843(13) 0.30481(18) 0.56076(7) 0.0224(4) Uani 1 1 d .
H3 H 1.224727 0.365832 0.545778 0.027 Uiso 1 1 calc R
C33 C 0.60837(12) 0.33529(17) 0.41207(7) 0.0202(4) Uani 1 1 d .
H33A H 0.588089 0.406269 0.432261 0.024 Uiso 1 1 calc R
H33B H 0.672502 0.307957 0.428174 0.024 Uiso 1 1 calc R
C39 C 0.65011(13) 0.30598(18) 0.32124(7) 0.0230(4) Uani 1 1 d .
C19 C 0.95745(13) 0.30943(18) 0.40363(7) 0.0220(4) Uani 1 1 d .
C27 C 0.28592(12) 0.36288(17) 0.41724(7) 0.0222(4) Uani 1 1 d .
H27 H 0.252034 0.400668 0.441398 0.027 Uiso 1 1 calc R
C30 C 0.38797(13) 0.24909(18) 0.34523(7) 0.0231(4) Uani 1 1 d .
H30 H 0.421598 0.211134 0.321003 0.028 Uiso 1 1 calc R
C7 C 1.03961(12) 0.18089(17) 0.55904(7) 0.0196(4) Uani 1 1 d .
C11 C 0.86799(12) 0.21603(18) 0.61240(7) 0.0225(4) Uani 1 1 d .
C18 C 0.81921(12) -0.02148(18) 0.54051(7) 0.0225(4) Uani 1 1 d .
H18A H 0.815568 -0.114258 0.534490 0.027 Uiso 1 1 calc R
H18B H 0.781400 0.020563 0.511044 0.027 Uiso 1 1 calc R
C26 C 0.38044(12) 0.31887(16) 0.43186(7) 0.0197(4) Uani 1 1 d .
C6 C 1.07897(13) 0.12297(18) 0.60528(7) 0.0225(4) Uani 1 1 d .
H6 H 1.042793 0.062370 0.620565 0.027 Uiso 1 1 calc R
C9 C 0.92255(12) 0.17602(17) 0.47546(7) 0.0208(4) Uani 1 1 d .
C35 C 0.58650(13) 0.51080(18) 0.34594(7) 0.0227(4) Uani 1 1 d .
H35 H 0.562852 0.562034 0.370470 0.027 Uiso 1 1 calc R
C8 C 0.93694(12) 0.15201(17) 0.53366(7) 0.0199(4) Uani 1 1 d .
C41 C 0.65554(13) 0.09470(18) 0.37598(7) 0.0239(4) Uani 1 1 d .
H41A H 0.665554 0.002588 0.371489 0.029 Uiso 1 1 calc R
H41B H 0.695883 0.121426 0.407616 0.029 Uiso 1 1 calc R
C16 C 0.83077(12) 0.09860(18) 0.62780(7) 0.0225(4) Uani 1 1 d .
C43 C 0.61359(13) 0.33364(18) 0.57877(7) 0.0230(4) Uani 1 1 d .
H43 H 0.640345 0.391498 0.557601 0.028 Uiso 1 1 calc R
C44 C 0.64617(13) 0.33174(19) 0.63156(7) 0.0250(4) Uani 1 1 d .
H44 H 0.694680 0.388014 0.646368 0.030 Uiso 1 1 calc R
C4 C 1.22739(13) 0.24517(18) 0.60646(8) 0.0248(4) Uani 1 1 d .
H4 H 1.290092 0.265120 0.622142 0.030 Uiso 1 1 calc R
C45 C 0.60453(14) 0.24431(19) 0.66107(7) 0.0244(4) Uani 1 1 d .
C10 C 0.86375(12) 0.24330(17) 0.55589(7) 0.0219(4) Uani 1 1 d .
H10A H 0.880576 0.333148 0.550793 0.026 Uiso 1 1 calc R
H10B H 0.798393 0.228302 0.538129 0.026 Uiso 1 1 calc R
C28 C 0.24252(13) 0.35008(18) 0.36644(8) 0.0246(4) Uani 1 1 d .
H28 H 0.179441 0.379857 0.356317 0.029 Uiso 1 1 calc R
C47 C 0.50088(14) 0.16067(18) 0.58858(7) 0.0240(4) Uani 1 1 d .
H47 H 0.452407 0.104051 0.574002 0.029 Uiso 1 1 calc R
C24 C 0.99984(13) 0.23949(18) 0.36821(7) 0.0242(4) Uani 1 1 d .
H24 H 1.040524 0.170042 0.378931 0.029 Uiso 1 1 calc R
C29 C 0.29334(13) 0.29270(19) 0.33061(7) 0.0258(4) Uani 1 1 d .
H29 H 0.263797 0.283425 0.296596 0.031 Uiso 1 1 calc R
C5 C 1.17181(13) 0.15504(19) 0.62872(7) 0.0246(4) Uani 1 1 d .
H5 H 1.197350 0.115860 0.659717 0.029 Uiso 1 1 calc R
C17 C 0.77288(13) 0.00942(18) 0.58884(7) 0.0245(4) Uani 1 1 d .
H17A H 0.709710 0.048454 0.577913 0.029 Uiso 1 1 calc R
H17B H 0.762157 -0.071572 0.605919 0.029 Uiso 1 1 calc R
C36 C 0.59311(14) 0.56248(19) 0.29779(8) 0.0285(4) Uani 1 1 d .
H36 H 0.574977 0.647980 0.290348 0.034 Uiso 1 1 calc R
C46 C 0.53363(14) 0.15759(19) 0.64131(7) 0.0259(4) Uani 1 1 d .
H46 H 0.508282 0.098559 0.662572 0.031 Uiso 1 1 calc R
C38 C 0.65417(14) 0.3587(2) 0.27268(8) 0.0276(4) Uani 1 1 d .
H38 H 0.675708 0.307265 0.247535 0.033 Uiso 1 1 calc R
C40 C 0.68687(15) 0.16786(18) 0.33088(8) 0.0278(4) Uani 1 1 d .
H40A H 0.666201 0.117981 0.299839 0.033 Uiso 1 1 calc R
H40B H 0.757376 0.170225 0.335953 0.033 Uiso 1 1 calc R
C22 C 0.92109(15) 0.3767(2) 0.30241(8) 0.0311(5) Uani 1 1 d .
C20 C 0.89573(14) 0.41268(18) 0.38851(8) 0.0274(4) Uani 1 1 d .
H20 H 0.866774 0.458210 0.412779 0.033 Uiso 1 1 calc R
C15 C 0.84578(14) 0.0663(2) 0.67993(8) 0.0295(4) Uani 1 1 d .
H15 H 0.821748 -0.011711 0.690536 0.035 Uiso 1 1 calc R
C37 C 0.62684(15) 0.4860(2) 0.26090(8) 0.0299(4) Uani 1 1 d .
H37 H 0.631194 0.519671 0.228440 0.036 Uiso 1 1 calc R
C23 C 0.98159(14) 0.2731(2) 0.31632(8) 0.0295(4) Uani 1 1 d .
H23 H 1.009420 0.226892 0.291802 0.035 Uiso 1 1 calc R
C12 C 0.91621(14) 0.2998(2) 0.64923(8) 0.0294(4) Uani 1 1 d .
H12 H 0.939632 0.378543 0.638964 0.035 Uiso 1 1 calc R
C21 C 0.87757(16) 0.4474(2) 0.33677(8) 0.0329(5) Uani 1 1 d .
H21 H 0.836983 0.516818 0.325807 0.039 Uiso 1 1 calc R
C13 C 0.92973(15) 0.2672(2) 0.70106(9) 0.0369(5) Uani 1 1 d .
H13 H 0.961183 0.324248 0.725470 0.044 Uiso 1 1 calc R
C14 C 0.89610(16) 0.1490(2) 0.71628(8) 0.0364(5) Uani 1 1 d .
H14 H 0.907236 0.125067 0.750833 0.044 Uiso 1 1 calc R

loop_
_atom_site_aniso_label
_atom_site_aniso_U_11
_atom_site_aniso_U_22
_atom_site_aniso_U_33
_atom_site_aniso_U_23
_atom_site_aniso_U_13
_atom_site_aniso_U_12
F1 0.0394(7) 0.0466(7) 0.0155(6) -0.0009(5) -0.0073(5) 0.0006(6)
O3 0.0207(6) 0.0192(6) 0.0200(6) -0.0030(5) 0.0009(5) 0.0004(5)
O6 0.0176(6) 0.0179(6) 0.0251(7) -0.0003(5) 0.0004(5) -0.0011(5)
F2 0.0540(8) 0.0530(8) 0.0230(6) 0.0118(6) -0.0062(6) -0.0001(7)
O1 0.0262(7) 0.0263(7) 0.0235(7) -0.0047(6) 0.0018(5) 0.0027(5)
O4 0.0234(6) 0.0229(6) 0.0302(7) 0.0021(6) 0.0015(5) -0.0034(5)
O2 0.0277(7) 0.0288(7) 0.0203(7) 0.0014(6) -0.0016(5) 0.0088(5)
O5 0.0232(6) 0.0320(7) 0.0239(7) 0.0003(6) -0.0051(5) -0.0084(5)
N2 0.0207(7) 0.0205(7) 0.0180(8) 0.0004(6) -0.0012(6) -0.0016(6)
N1 0.0224(7) 0.0201(7) 0.0151(8) 0.0013(6) -0.0002(6) -0.0002(6)
C00B 0.0204(8) 0.0173(8) 0.0200(9) 0.0024(7) -0.0006(7) -0.0030(6)
C25 0.0192(8) 0.0193(8) 0.0209(9) 0.0015(7) 0.0008(7) -0.0016(7)
C2 0.0175(8) 0.0193(8) 0.0215(9) -0.0045(7) 0.0003(7) 0.0010(7)
C31 0.0203(8) 0.0186(8) 0.0155(9) -0.0010(7) -0.0027(6) -0.0008(7)
C1 0.0169(8) 0.0190(8) 0.0254(10) -0.0031(7) 0.0015(7) -0.0004(6)
C32 0.0148(8) 0.0221(8) 0.0194(9) -0.0004(7) -0.0021(6) 0.0006(6)
C34 0.0143(8) 0.0239(8) 0.0198(9) -0.0010(7) -0.0029(6) -0.0033(6)
C42 0.0236(8) 0.0200(8) 0.0168(9) -0.0012(7) 0.0000(7) 0.0017(7)
C3 0.0199(8) 0.0221(8) 0.0247(10) -0.0057(7) 0.0013(7) -0.0031(7)
C33 0.0187(8) 0.0219(8) 0.0188(9) -0.0021(7) -0.0013(6) -0.0024(6)
C39 0.0228(9) 0.0250(9) 0.0212(9) -0.0023(8) 0.0029(7) -0.0043(7)
C19 0.0211(8) 0.0220(8) 0.0212(9) 0.0009(7) -0.0025(7) -0.0039(7)
C27 0.0176(8) 0.0228(8) 0.0250(10) 0.0008(7) -0.0010(7) -0.0020(7)
C30 0.0240(9) 0.0249(9) 0.0189(9) 0.0012(7) -0.0016(7) -0.0023(7)
C7 0.0176(8) 0.0194(8) 0.0209(9) -0.0041(7) -0.0002(7) 0.0006(6)
C11 0.0171(8) 0.0241(9) 0.0254(10) -0.0026(8) 0.0002(7) 0.0041(7)
C18 0.0187(8) 0.0223(8) 0.0251(10) -0.0023(7) -0.0008(7) -0.0022(7)
C26 0.0208(8) 0.0171(8) 0.0201(9) 0.0018(7) -0.0001(7) -0.0009(6)
C6 0.0188(8) 0.0234(9) 0.0241(9) -0.0002(7) -0.0006(7) 0.0016(7)
C9 0.0155(8) 0.0212(8) 0.0245(10) -0.0007(7) -0.0017(7) -0.0004(7)
C35 0.0210(9) 0.0248(9) 0.0211(9) -0.0013(7) -0.0008(7) -0.0013(7)
C8 0.0179(8) 0.0197(8) 0.0210(9) 0.0003(7) -0.0005(7) -0.0009(6)
C41 0.0223(9) 0.0239(9) 0.0252(10) -0.0012(8) 0.0023(7) 0.0036(7)
C16 0.0170(8) 0.0272(9) 0.0227(9) -0.0014(8) 0.0015(7) 0.0044(7)
C43 0.0229(9) 0.0230(9) 0.0225(9) -0.0006(7) 0.0013(7) -0.0014(7)
C44 0.0207(9) 0.0280(9) 0.0240(10) -0.0048(8) -0.0041(7) -0.0019(7)
C4 0.0156(8) 0.0291(9) 0.0275(10) -0.0071(8) -0.0036(7) -0.0006(7)
C45 0.0271(9) 0.0293(9) 0.0143(9) -0.0017(7) -0.0047(7) 0.0066(7)
C10 0.0159(8) 0.0203(8) 0.0281(10) 0.0001(7) -0.0010(7) 0.0007(7)
C28 0.0140(8) 0.0265(9) 0.0306(10) 0.0047(8) -0.0054(7) -0.0017(7)
C47 0.0266(9) 0.0235(9) 0.0204(9) -0.0017(7) -0.0011(7) -0.0037(7)
C24 0.0195(8) 0.0262(9) 0.0247(10) 0.0014(8) -0.0036(7) 0.0014(7)
C29 0.0235(9) 0.0295(9) 0.0215(9) 0.0032(8) -0.0058(7) -0.0045(7)
C5 0.0229(9) 0.0268(9) 0.0224(9) -0.0036(8) -0.0020(7) 0.0025(7)
C17 0.0213(9) 0.0261(9) 0.0262(10) 0.0014(8) 0.0034(7) -0.0032(7)
C36 0.0314(10) 0.0269(9) 0.0255(10) 0.0033(8) -0.0017(8) 0.0013(8)
C46 0.0326(10) 0.0256(9) 0.0186(9) 0.0021(8) 0.0009(7) -0.0015(8)
C38 0.0284(10) 0.0324(10) 0.0221(10) -0.0024(8) 0.0040(7) -0.0008(8)
C40 0.0311(10) 0.0254(9) 0.0286(10) -0.0029(8) 0.0103(8) 0.0004(8)
C22 0.0323(10) 0.0355(11) 0.0220(10) 0.0087(9) -0.0069(8) -0.0072(8)
C20 0.0272(9) 0.0231(9) 0.0303(11) -0.0008(8) -0.0010(8) 0.0023(7)
C15 0.0275(9) 0.0358(11) 0.0252(10) 0.0022(9) 0.0042(8) 0.0047(8)
C37 0.0341(10) 0.0350(11) 0.0195(10) 0.0045(8) 0.0001(8) -0.0011(8)
C23 0.0283(10) 0.0364(11) 0.0226(10) -0.0032(8) -0.0004(8) -0.0032(8)
C12 0.0241(9) 0.0310(10) 0.0327(11) -0.0091(9) 0.0034(8) -0.0011(8)
C21 0.0372(11) 0.0247(9) 0.0336(11) 0.0068(8) -0.0050(9) 0.0020(8)
C13 0.0325(11) 0.0477(13) 0.0302(11) -0.0170(10) 0.0032(9) -0.0004(9)
C14 0.0345(11) 0.0524(14) 0.0212(10) -0.0049(10) 0.0009(8) 0.0045(10)

loop_
_atom_type_symbol
_atom_type_description
_atom_type_scat_dispersion_real
_atom_type_scat_dispersion_imag
_atom_type_scat_source
C C 0.0181 0.0091 'International Tables Vol C Tables 4.2.6.8 and 6.1.1.4'
H H 0.0000 0.0000 'International Tables Vol C Tables 4.2.6.8 and 6.1.1.4'
F F 0.0727 0.0534 'International Tables Vol C Tables 4.2.6.8 and 6.1.1.4'
N N 0.0311 0.0180 'International Tables Vol C Tables 4.2.6.8 and 6.1.1.4'
O O 0.0492 0.0322 'International Tables Vol C Tables 4.2.6.8 and 6.1.1.4'

loop_
_geom_angle_atom_site_label_1
_geom_angle_atom_site_label_2
_geom_angle_atom_site_label_3
_geom_angle
C31 O3 C41 116.39(13)
C8 O6 C18 117.27(13)
C1 N2 C19 117.63(15)
C1 N2 C9 124.47(15)
C9 N2 C19 117.71(14)
C25 N1 C32 123.34(14)
C25 N1 C42 117.78(14)
C32 N1 C42 118.75(14)
C30 C00B C31 121.63(16)
C30 C00B C26 118.93(16)
C26 C00B C31 119.42(15)
O1 C25 N1 120.32(16)
O1 C25 C26 123.14(16)
N1 C25 C26 116.49(15)
C3 C2 C1 118.13(16)
C3 C2 C7 120.73(17)
C7 C2 C1 121.06(15)
O3 C31 C00B 107.10(13)
O3 C31 C32 110.70(14)
O3 C31 C33 112.39(14)
C00B C31 C32 110.83(14)
C00B C31 C33 111.54(14)
C32 C31 C33 104.34(13)
O4 C1 N2 120.01(17)
O4 C1 C2 123.54(16)
N2 C1 C2 116.32(15)
O2 C32 N1 121.35(16)
O2 C32 C31 123.22(16)
N1 C32 C31 115.08(14)
C39 C34 C33 122.43(16)
C35 C34 C33 118.21(16)
C35 C34 C39 119.34(17)
C43 C42 N1 118.85(16)
C47 C42 N1 119.76(15)
C47 C42 C43 121.38(17)
C4 C3 C2 119.99(17)
C34 C33 C31 113.19(14)
C34 C39 C40 124.13(17)
C38 C39 C34 118.57(18)
C38 C39 C40 117.29(17)
C24 C19 N2 119.18(16)
C24 C19 C20 121.19(18)
C20 C19 N2 119.62(17)
C28 C27 C26 119.54(17)
C29 C30 C00B 120.06(18)
C2 C7 C8 119.62(15)
C6 C7 C2 118.75(16)
C6 C7 C8 121.53(16)
C16 C11 C10 119.04(16)
C12 C11 C16 119.80(18)
C12 C11 C10 120.88(18)
O6 C18 C17 114.31(14)
C00B C26 C25 120.56(15)
C27 C26 C00B 121.05(16)
C27 C26 C25 118.38(16)
C5 C6 C7 120.31(17)
O5 C9 N2 119.86(17)
O5 C9 C8 122.79(16)
N2 C9 C8 117.01(15)
C36 C35 C34 121.28(18)
O6 C8 C7 106.61(13)
O6 C8 C9 109.82(14)
O6 C8 C10 111.84(14)
C7 C8 C9 112.45(15)
C7 C8 C10 109.98(14)
C9 C8 C10 106.23(14)
O3 C41 C40 112.13(15)
C11 C16 C17 120.84(16)
C15 C16 C11 118.85(18)
C15 C16 C17 120.29(17)
C42 C43 C44 119.52(17)
C45 C44 C43 117.97(17)
C3 C4 C5 119.35(16)
F1 C45 C44 118.36(16)
F1 C45 C46 117.98(17)
C44 C45 C46 123.66(17)
C11 C10 C8 108.91(14)
C27 C28 C29 119.93(16)
C42 C47 C46 119.40(17)
C19 C24 C23 119.75(18)
C30 C29 C28 120.47(17)
C6 C5 C4 120.84(18)
C16 C17 C18 115.87(15)
C37 C36 C35 119.58(18)
C45 C46 C47 118.07(18)
C37 C38 C39 121.65(19)
C41 C40 C39 117.76(16)
F2 C22 C23 117.7(2)
F2 C22 C21 118.73(19)
C21 C22 C23 123.53(19)
C19 C20 C21 119.44(19)
C14 C15 C16 120.9(2)
C36 C37 C38 119.56(19)
C22 C23 C24 117.93(19)
C13 C12 C11 120.8(2)
C22 C21 C20 118.15(19)
C14 C13 C12 119.6(2)
C13 C14 C15 120.0(2)

loop_
_geom_bond_atom_site_label_1
_geom_bond_atom_site_label_2
_geom_bond_distance
F1 C45 1.366(2)
O3 C31 1.413(2)
O3 C41 1.437(2)
O6 C18 1.443(2)
O6 C8 1.427(2)
F2 C22 1.364(2)
O1 C25 1.218(2)
O4 C1 1.220(2)
O2 C32 1.201(2)
O5 C9 1.207(2)
N2 C1 1.402(2)
N2 C19 1.447(2)
N2 C9 1.404(2)
N1 C25 1.402(2)
N1 C32 1.406(2)
N1 C42 1.449(2)
C00B C31 1.506(2)
C00B C30 1.393(2)
C00B C26 1.395(3)
C25 C26 1.483(2)
C2 C1 1.477(3)
C2 C3 1.392(2)
C2 C7 1.400(3)
C31 C32 1.539(2)
C31 C33 1.558(2)
C34 C33 1.510(2)
C34 C39 1.403(3)
C34 C35 1.396(3)
C42 C43 1.384(2)
C42 C47 1.384(3)
C3 C4 1.384(3)
C39 C38 1.394(3)
C39 C40 1.522(3)
C19 C24 1.377(3)
C19 C20 1.388(3)
C27 C26 1.389(2)
C27 C28 1.385(3)
C30 C29 1.390(3)
C7 C6 1.389(3)
C7 C8 1.512(2)
C11 C16 1.400(3)
C11 C10 1.502(3)
C11 C12 1.392(3)
C18 C17 1.539(3)
C6 C5 1.385(2)
C9 C8 1.530(2)
C35 C36 1.387(3)
C8 C10 1.562(2)
C41 C40 1.521(3)
C16 C17 1.515(3)
C16 C15 1.393(3)
C43 C44 1.392(3)
C44 C45 1.372(3)
C4 C5 1.392(3)
C45 C46 1.374(3)
C28 C29 1.390(3)
C47 C46 1.391(3)
C24 C23 1.391(3)
C36 C37 1.384(3)
C38 C37 1.390(3)
C22 C23 1.376(3)
C22 C21 1.369(3)
C20 C21 1.390(3)
C15 C14 1.388(3)
C12 C13 1.386(3)
C13 C14 1.385(3)
